data_7035896
loop_
_publ_author_name
'Toma, Oksana'
'Mercier, Nicolas'
'Allain, Magali'
'Forni, Alessandra'
'Meinardi, Francesco'
'Botta, Chiara'

_publ_section_title
;
 Aggregation induced phosphorescent N-oxyde-2,2'-bipyridine bismuth
 complexes and polymorphism-dependent emission.
;
_journal_issue 33
_journal_name_full 'Dalton transactions (Cambridge, England : 2003)'
_journal_page_first 14589
_journal_page_last 14593
_journal_paper_doi 10.1039/c5dt01801c
_journal_volume 44
_journal_year 2015
_chemical_compound_source no
_chemical_formula_moiety 'C20 H16 Bi Br3 N4 O2'
_chemical_formula_sum 'C20 H16 Bi Br3 N4 O2'
_chemical_formula_weight 793.08
_chemical_name_systematic gamma-[BiBr3(bp2mo)2]
_space_group_IT_number 14
_symmetry_cell_setting monoclinic
_symmetry_space_group_name_Hall '-P 2ybc'
_symmetry_space_group_name_H-M 'P 1 21/c 1'
_atom_sites_solution_hydrogens geom
_atom_sites_solution_primary direct
_atom_sites_solution_secondary difmap
_audit_creation_method SHELXL-97
_audit_update_record
;
2015-04-29 deposited with the CCDC.
2015-07-17 downloaded from the CCDC.
;
_cell_angle_alpha 90.00
_cell_angle_beta 94.957(1)
_cell_angle_gamma 90.00
_cell_formula_units_Z 4
_cell_length_a 13.5654(1)
_cell_length_b 9.6701(1)
_cell_length_c 18.1116(2)
_cell_measurement_reflns_used 7739
_cell_measurement_temperature 280.0(1)
_cell_measurement_theta_max 76.0860
_cell_measurement_theta_min 2.4740
_cell_volume 2366.97(4)
_computing_cell_refinement 'CrysAlisPro, Agilent Technologies, V1.171.37'
_computing_data_collection 'CrysAlisPro, Agilent Technologies, V1.171.37'
_computing_data_reduction 'CrysAlisPro, Agilent Technologies, V1.171.37'
_computing_molecular_graphics 'DIAMOND 3.2i (Crystal Impact GbR 2005)'
_computing_publication_material 'WinGX publication routines (Farrugia, 1999)'
_computing_structure_refinement 'SHELXL-97 (Sheldrick, 1997)'
_computing_structure_solution 'SHELXS-97 (Sheldrick, 1990)'
_diffrn_ambient_temperature 280.0(1)
_diffrn_detector_area_resol_mean 5.1990
_diffrn_measured_fraction_theta_full 0.980
_diffrn_measured_fraction_theta_max 0.980
_diffrn_measurement_device_type 'SuperNova, Single source at offset, AtlasS2'
_diffrn_measurement_method '\w scans'
_diffrn_radiation_monochromator mirror
_diffrn_radiation_source 'SuperNova (Cu) sealed X-ray Source'
_diffrn_radiation_type CuK\a
_diffrn_radiation_wavelength 1.54184
_diffrn_reflns_av_R_equivalents 0.0453
_diffrn_reflns_av_sigmaI/netI 0.0459
_diffrn_reflns_limit_h_max 16
_diffrn_reflns_limit_h_min -12
_diffrn_reflns_limit_k_max 11
_diffrn_reflns_limit_k_min -12
_diffrn_reflns_limit_l_max 20
_diffrn_reflns_limit_l_min -22
_diffrn_reflns_number 10686
_diffrn_reflns_theta_full 76.47
_diffrn_reflns_theta_max 76.47
_diffrn_reflns_theta_min 3.27
_exptl_absorpt_coefficient_mu 20.754
_exptl_absorpt_correction_T_max 1.00000
_exptl_absorpt_correction_T_min 0.22785
_exptl_absorpt_correction_type multi-scan
_exptl_absorpt_process_details
;
CrysAlisPro, Agilent Technologies,
Version 1.171.37.35g (release 09-12-2014 CrysAlis171 .NET)
(compiled Dec  9 2014,15:38:47)
Empirical absorption correction using spherical harmonics,
 implemented in SCALE3 ABSPACK scaling algorithm.
;
_exptl_crystal_colour yellow
_exptl_crystal_density_diffrn 2.226
_exptl_crystal_density_method 'not measured'
_exptl_crystal_description prism
_exptl_crystal_F_000 1472
_exptl_crystal_preparation Luminescent
_exptl_crystal_size_max 0.29
_exptl_crystal_size_mid 0.20
_exptl_crystal_size_min 0.16
_refine_diff_density_max 3.244
_refine_diff_density_min -2.326
_refine_diff_density_rms 0.248
_refine_ls_extinction_method none
_refine_ls_goodness_of_fit_ref 1.084
_refine_ls_hydrogen_treatment constr
_refine_ls_matrix_type full
_refine_ls_number_parameters 271
_refine_ls_number_reflns 4865
_refine_ls_number_restraints 0
_refine_ls_restrained_S_all 1.084
_refine_ls_R_factor_all 0.0466
_refine_ls_R_factor_gt 0.0400
_refine_ls_shift/su_max 0.001
_refine_ls_shift/su_mean 0.000
_refine_ls_structure_factor_coef Fsqd
_refine_ls_weighting_details 'calc w=1/[\s^2^(Fo^2^)+(0.0661P)^2^+5.6487P] where P=(Fo^2^+2Fc^2^)/3'
_refine_ls_weighting_scheme calc
_refine_ls_wR_factor_gt 0.1044
_refine_ls_wR_factor_ref 0.1109
_reflns_number_gt 4582
_reflns_number_total 4865
_reflns_threshold_expression >2sigma(I)
_cod_data_source_file c5dt01801c2.cif
_cod_data_source_block okgphase
_cod_depositor_comments 'Adding full bibliography for 7035894--7035896.cif.'
_cod_database_code 7035896

loop_
_symmetry_equiv_pos_as_xyz
'x, y, z'
'-x, y+1/2, -z+1/2'
'-x, -y, -z'
'x, -y-1/2, z-1/2'

loop_
_atom_site_label
_atom_site_type_symbol
_atom_site_fract_x
_atom_site_fract_y
_atom_site_fract_z
_atom_site_U_iso_or_equiv
_atom_site_adp_type
_atom_site_occupancy
_atom_site_symmetry_multiplicity
_atom_site_calc_flag
_atom_site_refinement_flags
Bi1 Bi 0.273496(15) 0.47286(2) 0.164050(11) 0.01601(10) Uani 1 1 d .
Br2 Br 0.20116(6) 0.70731(8) 0.08035(4) 0.03295(18) Uani 1 1 d .
Br3 Br 0.32212(6) 0.26137(8) 0.26466(4) 0.03712(19) Uani 1 1 d .
Br1 Br 0.35311(6) 0.35101(10) 0.03969(4) 0.0433(2) Uani 1 1 d .
O1 O 0.1164(3) 0.4975(5) 0.2254(3) 0.0234(9) Uani 1 1 d .
O2 O 0.4358(3) 0.5662(4) 0.1765(2) 0.0215(9) Uani 1 1 d .
N1 N 0.0405(4) 0.5509(6) 0.1832(3) 0.0217(10) Uani 1 1 d .
N3 N 0.4396(3) 0.7011(5) 0.1605(3) 0.0168(9) Uani 1 1 d .
N4 N 0.3112(4) 0.6375(6) 0.2788(3) 0.0229(11) Uani 1 1 d .
N2 N 0.1253(4) 0.3049(6) 0.1140(3) 0.0288(12) Uani 1 1 d .
C6 C 0.0280(5) 0.3357(7) 0.1116(3) 0.0251(13) Uani 1 1 d .
C15 C 0.4052(5) 0.7963(6) 0.2074(3) 0.0216(12) Uani 1 1 d .
C5 C -0.0043(5) 0.4771(7) 0.1257(4) 0.0251(14) Uani 1 1 d .
C19 C 0.3041(5) 0.6694(9) 0.4091(4) 0.0342(16) Uani 1 1 d .
H19 H 0.2836 0.6370 0.4536 0.041 Uiso 1 1 calc R
C11 C 0.4809(5) 0.7365(7) 0.0989(3) 0.0259(13) Uani 1 1 d .
H11 H 0.5044 0.6682 0.0688 0.031 Uiso 1 1 calc R
C16 C 0.3678(5) 0.7524(6) 0.2775(4) 0.0215(12) Uani 1 1 d .
C7 C -0.0456(6) 0.2362(8) 0.0971(4) 0.0369(17) Uani 1 1 d .
H7 H -0.1122 0.2601 0.0945 0.044 Uiso 1 1 calc R
C18 C 0.3571(6) 0.7877(9) 0.4066(4) 0.0391(18) Uani 1 1 d .
H18 H 0.3707 0.8402 0.4493 0.047 Uiso 1 1 calc R
C20 C 0.2812(5) 0.5982(8) 0.3438(4) 0.0284(14) Uani 1 1 d .
H20 H 0.2430 0.5186 0.3453 0.034 Uiso 1 1 calc R
C17 C 0.3908(6) 0.8300(8) 0.3405(4) 0.0305(14) Uani 1 1 d .
H17 H 0.4286 0.9100 0.3384 0.037 Uiso 1 1 calc R
C12 C 0.4887(6) 0.8732(9) 0.0796(5) 0.0415(18) Uani 1 1 d .
H12 H 0.5176 0.8970 0.0367 0.050 Uiso 1 1 calc R
C1 C 0.0088(5) 0.6767(7) 0.2002(4) 0.0306(14) Uani 1 1 d .
H1 H 0.0418 0.7250 0.2393 0.037 Uiso 1 1 calc R
C4 C -0.0840(6) 0.5385(8) 0.0841(5) 0.0361(17) Uani 1 1 d .
H4 H -0.1141 0.4909 0.0436 0.043 Uiso 1 1 calc R
C13 C 0.4539(7) 0.9753(7) 0.1238(5) 0.0383(19) Uani 1 1 d .
H13 H 0.4582 1.0681 0.1109 0.046 Uiso 1 1 calc R
C14 C 0.4117(6) 0.9354(7) 0.1890(4) 0.0312(15) Uani 1 1 d .
H14 H 0.3880 1.0024 0.2198 0.037 Uiso 1 1 calc R
C2 C -0.0720(6) 0.7367(9) 0.1608(5) 0.0421(19) Uani 1 1 d .
H2 H -0.0944 0.8232 0.1743 0.051 Uiso 1 1 calc R
C8 C -0.0166(7) 0.1000(9) 0.0867(5) 0.050(2) Uani 1 1 d .
H8 H -0.0640 0.0313 0.0773 0.059 Uiso 1 1 calc R
C9 C 0.0812(8) 0.0680(7) 0.0902(5) 0.051(2) Uani 1 1 d .
H9 H 0.1015 -0.0228 0.0839 0.062 Uiso 1 1 calc R
C3 C -0.1194(6) 0.6667(9) 0.1009(5) 0.044(2) Uani 1 1 d .
H3 H -0.1734 0.7053 0.0732 0.053 Uiso 1 1 calc R
C10 C 0.1503(6) 0.1728(7) 0.1034(5) 0.0385(17) Uani 1 1 d .
H10 H 0.2172 0.1504 0.1049 0.046 Uiso 1 1 calc R

loop_
_atom_site_aniso_label
_atom_site_aniso_U_11
_atom_site_aniso_U_22
_atom_site_aniso_U_33
_atom_site_aniso_U_23
_atom_site_aniso_U_13
_atom_site_aniso_U_12
Bi1 0.01888(15) 0.01122(14) 0.01796(14) -0.00217(7) 0.00166(9) 0.00095(7)
Br2 0.0359(4) 0.0307(4) 0.0324(4) 0.0124(3) 0.0034(3) 0.0052(3)
Br3 0.0449(4) 0.0233(3) 0.0415(4) 0.0041(3) -0.0062(3) 0.0096(3)
Br1 0.0435(4) 0.0524(5) 0.0358(4) -0.0204(4) 0.0135(3) 0.0034(4)
O1 0.020(2) 0.028(2) 0.022(2) 0.0027(19) -0.0005(17) -0.0007(19)
O2 0.024(2) 0.0083(18) 0.033(2) 0.0008(17) 0.0054(17) 0.0015(16)
N1 0.023(3) 0.021(2) 0.021(2) -0.002(2) 0.005(2) 0.001(2)
N3 0.018(2) 0.009(2) 0.023(2) -0.0033(19) 0.0037(18) -0.0021(18)
N4 0.022(2) 0.023(3) 0.024(2) -0.008(2) 0.005(2) -0.004(2)
N2 0.031(3) 0.019(3) 0.036(3) -0.012(2) 0.003(2) -0.002(2)
C6 0.028(3) 0.022(3) 0.024(3) 0.001(2) -0.005(2) -0.003(3)
C15 0.024(3) 0.016(3) 0.024(3) -0.007(2) -0.003(2) -0.005(2)
C5 0.024(3) 0.027(4) 0.024(3) 0.001(2) -0.002(3) -0.003(2)
C19 0.030(3) 0.052(5) 0.021(3) -0.006(3) 0.005(2) 0.002(3)
C11 0.031(3) 0.027(3) 0.021(3) 0.003(2) 0.006(2) -0.003(3)
C16 0.025(3) 0.011(2) 0.029(3) -0.008(2) 0.006(2) -0.001(2)
C7 0.032(4) 0.035(4) 0.043(4) -0.001(3) -0.007(3) -0.007(3)
C18 0.038(4) 0.053(5) 0.027(3) -0.026(3) 0.002(3) -0.008(4)
C20 0.029(3) 0.034(3) 0.023(3) -0.002(3) 0.012(2) -0.008(3)
C17 0.041(4) 0.028(3) 0.023(3) -0.011(3) 0.004(3) -0.008(3)
C12 0.045(4) 0.038(4) 0.043(4) 0.013(4) 0.010(3) -0.005(4)
C1 0.039(4) 0.022(3) 0.032(3) -0.010(3) 0.007(3) 0.005(3)
C4 0.026(4) 0.040(4) 0.040(4) 0.000(3) -0.010(3) 0.005(3)
C13 0.053(5) 0.019(4) 0.042(4) 0.009(3) -0.003(4) -0.006(3)
C14 0.044(4) 0.014(3) 0.036(4) -0.002(3) 0.004(3) 0.001(3)
C2 0.048(5) 0.036(4) 0.044(4) -0.003(3) 0.008(3) 0.022(4)
C8 0.057(5) 0.025(4) 0.066(6) -0.011(4) -0.004(4) -0.020(4)
C9 0.080(7) 0.009(3) 0.064(6) -0.011(3) 0.000(5) -0.001(4)
C3 0.041(4) 0.041(4) 0.049(5) -0.003(4) -0.005(3) 0.021(4)
C10 0.044(4) 0.015(3) 0.056(5) -0.011(3) 0.000(4) 0.004(3)

loop_
_atom_type_symbol
_atom_type_description
_atom_type_scat_dispersion_real
_atom_type_scat_dispersion_imag
_atom_type_scat_source
C C 0.0181 0.0091 'International Tables Vol C Tables 4.2.6.8 and 6.1.1.4'
H H 0.0000 0.0000 'International Tables Vol C Tables 4.2.6.8 and 6.1.1.4'
Bi Bi -4.0111 8.9310 'International Tables Vol C Tables 4.2.6.8 and 6.1.1.4'
Br Br -0.6763 1.2805 'International Tables Vol C Tables 4.2.6.8 and 6.1.1.4'
N N 0.0311 0.0180 'International Tables Vol C Tables 4.2.6.8 and 6.1.1.4'
O O 0.0492 0.0322 'International Tables Vol C Tables 4.2.6.8 and 6.1.1.4'

loop_
_geom_angle_atom_site_label_1
_geom_angle_atom_site_label_2
_geom_angle_atom_site_label_3
_geom_angle
O2 Bi1 O1 137.87(15)
O2 Bi1 N4 65.13(15)
O1 Bi1 N4 72.90(16)
O2 Bi1 N2 157.75(16)
O1 Bi1 N2 64.19(17)
N4 Bi1 N2 136.22(17)
O2 Bi1 Br3 92.97(11)
O1 Bi1 Br3 86.65(11)
N4 Bi1 Br3 84.74(13)
N2 Bi1 Br3 84.52(13)
O2 Bi1 Br1 79.62(11)
O1 Bi1 Br1 142.24(11)
N4 Bi1 Br1 144.75(11)
N2 Bi1 Br1 78.80(12)
Br3 Bi1 Br1 97.46(3)
O2 Bi1 Br2 91.26(10)
O1 Bi1 Br2 83.88(11)
N4 Bi1 Br2 88.48(13)
N2 Bi1 Br2 95.06(13)
Br3 Bi1 Br2 169.65(2)
Br1 Bi1 Br2 92.60(3)
N1 O1 Bi1 115.3(3)
N3 O2 Bi1 113.8(3)
O1 N1 C1 118.0(6)
O1 N1 C5 120.5(5)
C1 N1 C5 121.5(6)
O2 N3 C11 117.2(5)
O2 N3 C15 120.2(5)
C11 N3 C15 122.5(5)
C20 N4 C16 117.8(6)
C20 N4 Bi1 118.1(4)
C16 N4 Bi1 123.7(4)
C10 N2 C6 117.7(6)
C10 N2 Bi1 115.7(5)
C6 N2 Bi1 125.4(4)
N2 C6 C7 122.3(7)
N2 C6 C5 120.4(6)
C7 C6 C5 117.2(6)
N3 C15 C14 118.3(6)
N3 C15 C16 120.4(5)
C14 C15 C16 121.3(6)
N1 C5 C4 117.6(6)
N1 C5 C6 120.2(6)
C4 C5 C6 122.1(6)
C18 C19 C20 118.3(7)
C18 C19 H19 120.8
C20 C19 H19 120.8
N3 C11 C12 120.4(7)
N3 C11 H11 119.8
C12 C11 H11 119.8
N4 C16 C17 121.5(6)
N4 C16 C15 119.4(5)
C17 C16 C15 119.1(6)
C8 C7 C6 118.2(7)
C8 C7 H7 120.9
C6 C7 H7 120.9
C19 C18 C17 119.7(6)
C19 C18 H18 120.1
C17 C18 H18 120.1
N4 C20 C19 123.4(7)
N4 C20 H20 118.3
C19 C20 H20 118.3
C16 C17 C18 119.2(7)
C16 C17 H17 120.4
C18 C17 H17 120.4
C11 C12 C13 120.2(7)
C11 C12 H12 119.9
C13 C12 H12 119.9
N1 C1 C2 121.3(7)
N1 C1 H1 119.3
C2 C1 H1 119.3
C3 C4 C5 122.2(8)
C3 C4 H4 118.9
C5 C4 H4 118.9
C12 C13 C14 118.3(6)
C12 C13 H13 120.8
C14 C13 H13 120.8
C15 C14 C13 120.2(6)
C15 C14 H14 119.9
C13 C14 H14 119.9
C1 C2 C3 119.4(7)
C1 C2 H2 120.3
C3 C2 H2 120.3
C9 C8 C7 119.7(7)
C9 C8 H8 120.1
C7 C8 H8 120.1
C8 C9 C10 119.0(7)
C8 C9 H9 120.5
C10 C9 H9 120.5
C4 C3 C2 117.8(7)
C4 C3 H3 121.1
C2 C3 H3 121.1
N2 C10 C9 123.0(8)
N2 C10 H10 118.5
C9 C10 H10 118.5

loop_
_geom_bond_atom_site_label_1
_geom_bond_atom_site_label_2
_geom_bond_distance
Bi1 O2 2.373(4)
Bi1 O1 2.498(5)
Bi1 N4 2.633(5)
Bi1 N2 2.681(6)
Bi1 Br3 2.7804(8)
Bi1 Br1 2.8369(7)
Bi1 Br2 2.8537(7)
O1 N1 1.333(7)
O2 N3 1.338(6)
N1 C1 1.335(8)
N1 C5 1.361(9)
N3 C11 1.337(8)
N3 C15 1.362(8)
N4 C20 1.333(8)
N4 C16 1.352(8)
N2 C10 1.340(9)
N2 C6 1.350(9)
C6 C7 1.395(10)
C6 C5 1.465(9)
C15 C14 1.390(9)
C15 C16 1.471(9)
C5 C4 1.395(10)
C19 C18 1.354(12)
C19 C20 1.380(10)
C19 H19 0.9300
C11 C12 1.373(10)
C11 H11 0.9300
C16 C17 1.378(9)
C7 C8 1.392(12)
C7 H7 0.9300
C18 C17 1.381(10)
C18 H18 0.9300
C20 H20 0.9300
C17 H17 0.9300
C12 C13 1.380(12)
C12 H12 0.9300
C1 C2 1.383(11)
C1 H1 0.9300
C4 C3 1.374(11)
C4 H4 0.9300
C13 C14 1.410(11)
C13 H13 0.9300
C14 H14 0.9300
C2 C3 1.388(12)
C2 H2 0.9300
C8 C9 1.358(14)
C8 H8 0.9300
C9 C10 1.388(12)
C9 H9 0.9300
C3 H3 0.9300
C10 H10 0.9300
